data_7218968
loop_
_publ_author_name
'Saha, Subhankar'
'Rajput, Lalit'
'Joseph, Sumy'
'Mishra, Manish Kumar'
'Ganguly, Somnath'
'Desiraju, Gautam R.'

_publ_section_title
;
 IR spectroscopy as a probe for C--H&#x22EF;X hydrogen bonded
 supramolecular synthons
;
_journal_issue 6
_journal_name_full CrystEngComm
_journal_page_first 1273
_journal_paper_doi 10.1039/C4CE02034K
_journal_volume 17
_journal_year 2015
_chemical_formula_sum 'C14 H15 N3 O4'
_chemical_formula_weight 289.2902
_chemical_name_systematic
;
 ?
;
_space_group_IT_number 15
_symmetry_cell_setting monoclinic
_symmetry_space_group_name_Hall '-C 2yc'
_symmetry_space_group_name_H-M 'C 1 2/c 1'
_atom_sites_solution_hydrogens geom
_atom_sites_solution_primary direct
_atom_sites_solution_secondary difmap
_audit_creation_method SHELXL-97
_audit_update_record
;
2014-09-12 deposited with the CCDC.
2014-11-26 downloaded from the CCDC.
;
_cell_angle_alpha 90.00
_cell_angle_beta 94.543(9)
_cell_angle_gamma 90.00
_cell_formula_units_Z 8
_cell_length_a 28.784(19)
_cell_length_b 6.795(4)
_cell_length_c 14.074(9)
_cell_measurement_reflns_used 4681
_cell_measurement_temperature 150(2)
_cell_measurement_theta_max 33.9
_cell_measurement_theta_min 2.1
_cell_volume 2744(3)
_computing_cell_refinement
;
CrystalClear-SM Expert 2.0 rc14 (Rigaku, 2009)
;
_computing_data_collection
;
CrystalClear-SM Expert 2.0 rc14 (Rigaku, 2009)
;
_computing_data_reduction
;
CrystalClear-SM Expert 2.0 rc14 (Rigaku, 2009)
;
_computing_structure_refinement 'SHELXL-97 (Sheldrick, 2008)'
_computing_structure_solution 'SHELXL-97 (Sheldrick, 2008)'
_diffrn_ambient_temperature 150(2)
_diffrn_detector_area_resol_mean 13.6612
_diffrn_measured_fraction_theta_full 0.999
_diffrn_measured_fraction_theta_max 0.999
_diffrn_measurement_device
;
XtaLABmini: Fixed Chi 2 circle
;
_diffrn_measurement_device_type
;
Rigaku Mercury375R (2x2 bin mode)
;
_diffrn_measurement_method 'profile data from \w-scans'
_diffrn_radiation_monochromator graphite
_diffrn_radiation_source 'fine-focus sealed tube'
_diffrn_radiation_type MoK\a
_diffrn_radiation_wavelength 0.71073
_diffrn_reflns_av_R_equivalents 0.0681
_diffrn_reflns_av_sigmaI/netI 0.0389
_diffrn_reflns_limit_h_max 35
_diffrn_reflns_limit_h_min -35
_diffrn_reflns_limit_k_max 8
_diffrn_reflns_limit_k_min -8
_diffrn_reflns_limit_l_max 17
_diffrn_reflns_limit_l_min -17
_diffrn_reflns_number 12169
_diffrn_reflns_theta_full 26.00
_diffrn_reflns_theta_max 26.00
_diffrn_reflns_theta_min 1.42
_exptl_absorpt_coefficient_mu 0.105
_exptl_absorpt_correction_T_max 0.9794
_exptl_absorpt_correction_T_min 0.9783
_exptl_absorpt_correction_type multi-scan
_exptl_absorpt_process_details 'Jacobson, R. (1998) Private communication'
_exptl_crystal_colour Colourless
_exptl_crystal_density_diffrn 1.401
_exptl_crystal_density_method 'not measured'
_exptl_crystal_description Block
_exptl_crystal_F_000 1216
_exptl_crystal_size_max 0.21
_exptl_crystal_size_mid 0.21
_exptl_crystal_size_min 0.20
_refine_diff_density_max 0.255
_refine_diff_density_min -0.288
_refine_diff_density_rms 0.050
_refine_ls_extinction_method none
_refine_ls_goodness_of_fit_ref 1.100
_refine_ls_hydrogen_treatment mixed
_refine_ls_matrix_type full
_refine_ls_number_parameters 192
_refine_ls_number_reflns 2705
_refine_ls_number_restraints 0
_refine_ls_restrained_S_all 1.100
_refine_ls_R_factor_all 0.0510
_refine_ls_R_factor_gt 0.0474
_refine_ls_shift/su_max 0.000
_refine_ls_shift/su_mean 0.000
_refine_ls_structure_factor_coef Fsqd
_refine_ls_weighting_details 'calc w=1/[\s^2^(Fo^2^)+(0.0932P)^2^+0.8153P] where P=(Fo^2^+2Fc^2^)/3'
_refine_ls_weighting_scheme calc
_refine_ls_wR_factor_gt 0.1432
_refine_ls_wR_factor_ref 0.1479
_reflns_number_gt 2488
_reflns_number_total 2705
_reflns_threshold_expression >2\s(I)
_cod_data_source_file c4ce02034k2.cif
_cod_data_source_block added_by_encifer
_cod_depositor_comments
;
The following automatic conversions were performed:

'_symmetry_cell_setting' value 'Monoclinic' changed to 'monoclinic'
according to
/usr/data/users/saulius/crontab/automatic-downloads/rss-feeds/RSC/lib/dictionaries/cif_core.dic
dictionary named 'cif_core.dic' version 2.4.2 from 2011-04-26.

Automatic conversion script
Id: cif_fix_values 2935 2014-11-11 08:27:57Z andrius 

 Adding full bibliography for 7218966--7218974.cif.
;
_cod_original_sg_symbol_H-M C2/c
_cod_database_code 7218968

loop_
_symmetry_equiv_pos_as_xyz
'x, y, z'
'-x, y, -z+1/2'
'x+1/2, y+1/2, z'
'-x+1/2, y+1/2, -z+1/2'
'-x, -y, -z'
'x, -y, z-1/2'
'-x+1/2, -y+1/2, -z'
'x+1/2, -y+1/2, z-1/2'

loop_
_atom_site_label
_atom_site_type_symbol
_atom_site_fract_x
_atom_site_fract_y
_atom_site_fract_z
_atom_site_U_iso_or_equiv
_atom_site_adp_type
_atom_site_occupancy
_atom_site_symmetry_multiplicity
_atom_site_calc_flag
_atom_site_refinement_flags
C001 C 0.09855(4) 0.8209(2) 0.23016(9) 0.0243(3) Uani 1 1 d .
O4 O 0.14223(3) 0.53625(15) 0.27651(7) 0.0320(3) Uani 1 1 d .
O3 O 0.17079(3) 0.82994(16) 0.32469(8) 0.0358(3) Uani 1 1 d .
C004 C 0.02360(4) 0.7981(2) 0.14333(9) 0.0256(3) Uani 1 1 d .
C005 C 0.06174(4) 0.7060(2) 0.19090(9) 0.0247(3) Uani 1 1 d .
H005 H 0.0628 0.5667 0.1966 0.030 Uiso 1 1 calc R
N2 N -0.01513(4) 0.67606(19) 0.10162(8) 0.0311(3) Uani 1 1 d .
C007 C 0.14081(4) 0.7231(2) 0.28191(9) 0.0258(3) Uani 1 1 d .
C008 C 0.09597(5) 1.0248(2) 0.22038(10) 0.0318(3) Uani 1 1 d .
H008 H 0.1209 1.1043 0.2468 0.038 Uiso 1 1 calc R
O2 O -0.01268(4) 0.49707(18) 0.11157(10) 0.0488(3) Uani 1 1 d .
O1 O -0.04830(4) 0.7596(2) 0.05923(9) 0.0472(3) Uani 1 1 d .
C011 C 0.02039(5) 1.0006(2) 0.13350(10) 0.0329(3) Uani 1 1 d .
H011 H -0.0062 1.0603 0.1012 0.040 Uiso 1 1 calc R
C012 C 0.05733(6) 1.1132(2) 0.17234(11) 0.0391(4) Uani 1 1 d .
H012 H 0.0562 1.2523 0.1661 0.047 Uiso 1 1 calc R
C013 C 0.19099(4) 0.7720(2) 0.06875(8) 0.0238(3) Uani 1 1 d .
C014 C 0.20312(5) 0.9755(2) 0.06699(10) 0.0288(3) Uani 1 1 d .
H014 H 0.1819 1.0681 0.0373 0.035 Uiso 1 1 calc R
N1 N 0.27640(4) 0.91194(18) 0.15127(8) 0.0284(3) Uani 1 1 d .
H1 H 0.3034 0.9556 0.1765 0.034 Uiso 1 1 calc R
N3 N 0.15092(4) 0.70227(18) 0.02624(8) 0.0292(3) Uani 1 1 d .
C017 C 0.26586(5) 0.7194(2) 0.15562(9) 0.0277(3) Uani 1 1 d .
H017 H 0.2879 0.6319 0.1864 0.033 Uiso 1 1 calc R
C018 C 0.22446(5) 0.6460(2) 0.11718(9) 0.0275(3) Uani 1 1 d .
H018 H 0.2179 0.5096 0.1228 0.033 Uiso 1 1 calc R
C019 C 0.24522(5) 1.0375(2) 0.10790(10) 0.0307(3) Uani 1 1 d .
H019 H 0.2528 1.1735 0.1057 0.037 Uiso 1 1 calc R
C020 C 0.13941(5) 0.4938(2) 0.03089(11) 0.0371(4) Uani 1 1 d .
H02A H 0.1610 0.4177 -0.0050 0.056 Uiso 1 1 calc R
H02B H 0.1075 0.4728 0.0033 0.056 Uiso 1 1 calc R
H02C H 0.1420 0.4506 0.0975 0.056 Uiso 1 1 calc R
C021 C 0.11816(5) 0.8306(3) -0.02878(11) 0.0396(4) Uani 1 1 d .
H02D H 0.1016 0.9128 0.0148 0.059 Uiso 1 1 calc R
H02E H 0.0956 0.7503 -0.0676 0.059 Uiso 1 1 calc R
H02F H 0.1352 0.9150 -0.0705 0.059 Uiso 1 1 calc R

loop_
_atom_site_aniso_label
_atom_site_aniso_U_11
_atom_site_aniso_U_22
_atom_site_aniso_U_33
_atom_site_aniso_U_23
_atom_site_aniso_U_13
_atom_site_aniso_U_12
C001 0.0242(7) 0.0227(7) 0.0255(6) -0.0008(5) -0.0017(5) 0.0023(5)
O4 0.0286(5) 0.0220(5) 0.0435(6) 0.0002(4) -0.0097(4) 0.0033(4)
O3 0.0291(5) 0.0284(6) 0.0476(6) -0.0054(4) -0.0121(4) -0.0009(4)
C004 0.0220(7) 0.0257(7) 0.0283(7) -0.0018(5) -0.0025(5) -0.0005(5)
C005 0.0248(7) 0.0195(7) 0.0292(7) -0.0007(5) -0.0011(5) 0.0018(5)
N2 0.0242(6) 0.0300(7) 0.0376(6) -0.0006(5) -0.0058(4) -0.0006(5)
C007 0.0234(7) 0.0252(7) 0.0279(6) -0.0011(5) -0.0030(5) 0.0007(5)
C008 0.0337(8) 0.0218(7) 0.0382(8) -0.0018(5) -0.0075(6) -0.0030(6)
O2 0.0396(6) 0.0278(6) 0.0753(9) -0.0031(5) -0.0177(6) -0.0054(5)
O1 0.0313(6) 0.0452(7) 0.0612(7) 0.0061(5) -0.0215(5) -0.0007(5)
C011 0.0319(8) 0.0257(8) 0.0394(8) 0.0023(5) -0.0085(6) 0.0066(6)
C012 0.0452(9) 0.0175(7) 0.0519(9) 0.0022(6) -0.0118(7) 0.0017(6)
C013 0.0211(6) 0.0255(7) 0.0247(6) -0.0018(5) 0.0011(5) -0.0005(5)
C014 0.0269(7) 0.0226(7) 0.0361(7) 0.0010(5) -0.0028(5) 0.0042(5)
N1 0.0241(6) 0.0279(7) 0.0324(6) -0.0042(4) -0.0027(4) -0.0019(4)
N3 0.0234(6) 0.0299(7) 0.0332(6) -0.0012(5) -0.0038(4) -0.0030(5)
C017 0.0246(6) 0.0275(7) 0.0303(6) 0.0009(5) -0.0020(5) 0.0037(5)
C018 0.0278(7) 0.0211(7) 0.0332(7) 0.0008(5) 0.0006(5) 0.0009(5)
C019 0.0314(7) 0.0214(7) 0.0387(7) -0.0019(5) -0.0007(5) -0.0007(5)
C020 0.0348(8) 0.0338(9) 0.0416(8) -0.0056(6) -0.0033(6) -0.0122(6)
C021 0.0267(7) 0.0492(10) 0.0413(8) 0.0083(7) -0.0084(6) -0.0016(7)

loop_
_atom_type_symbol
_atom_type_description
_atom_type_scat_dispersion_real
_atom_type_scat_dispersion_imag
_atom_type_scat_source
C C 0.0033 0.0016 'International Tables Vol C Tables 4.2.6.8 and 6.1.1.4'
H H 0.0000 0.0000 'International Tables Vol C Tables 4.2.6.8 and 6.1.1.4'
N N 0.0061 0.0033 'International Tables Vol C Tables 4.2.6.8 and 6.1.1.4'
O O 0.0106 0.0060 'International Tables Vol C Tables 4.2.6.8 and 6.1.1.4'

loop_
_geom_angle_atom_site_label_1
_geom_angle_atom_site_label_2
_geom_angle_atom_site_label_3
_geom_angle
C005 C001 C008 118.98(12)
C005 C001 C007 119.95(13)
C008 C001 C007 121.07(12)
C011 C004 C005 122.63(12)
C011 C004 N2 118.48(12)
C005 C004 N2 118.89(13)
C004 C005 C001 119.07(13)
C004 C005 H005 120.5
C001 C005 H005 120.5
O1 N2 O2 123.46(12)
O1 N2 C004 117.99(13)
O2 N2 C004 118.55(12)
O3 C007 O4 125.86(12)
O3 C007 C001 118.31(13)
O4 C007 C001 115.83(11)
C012 C008 C001 120.76(13)
C012 C008 H008 119.6
C001 C008 H008 119.6
C004 C011 C012 117.76(13)
C004 C011 H011 121.1
C012 C011 H011 121.1
C011 C012 C008 120.79(14)
C011 C012 H012 119.6
C008 C012 H012 119.6
N3 C013 C014 122.47(12)
N3 C013 C018 121.77(13)
C014 C013 C018 115.75(12)
C019 C014 C013 120.10(13)
C019 C014 H014 120.0
C013 C014 H014 119.9
C017 N1 C019 119.42(12)
C017 N1 H1 120.3
C019 N1 H1 120.3
C013 N3 C020 120.88(12)
C013 N3 C021 121.40(13)
C020 N3 C021 117.69(12)
N1 C017 C018 122.07(12)
N1 C017 H017 119.0
C018 C017 H017 119.0
C017 C018 C013 120.49(13)
C017 C018 H018 119.8
C013 C018 H018 119.8
N1 C019 C014 122.13(13)
N1 C019 H019 118.9
C014 C019 H019 118.9
N3 C020 H02A 109.5
N3 C020 H02B 109.5
H02A C020 H02B 109.5
N3 C020 H02C 109.5
H02A C020 H02C 109.5
H02B C020 H02C 109.5
N3 C021 H02D 109.5
N3 C021 H02E 109.5
H02D C021 H02E 109.5
N3 C021 H02F 109.5
H02D C021 H02F 109.5
H02E C021 H02F 109.5

loop_
_geom_bond_atom_site_label_1
_geom_bond_atom_site_label_2
_geom_bond_distance
C001 C005 1.3944(19)
C001 C008 1.393(2)
C001 C007 1.5202(18)
O4 C007 1.2728(19)
O3 C007 1.2457(17)
C004 C011 1.385(2)
C004 C005 1.3887(18)
C004 N2 1.4732(18)
C005 H005 0.9500
N2 O1 1.2247(16)
N2 O2 1.2256(19)
C008 C012 1.391(2)
C008 H008 0.9500
C011 C012 1.387(2)
C011 H011 0.9500
C012 H012 0.9500
C013 N3 1.3429(18)
C013 C014 1.427(2)
C013 C018 1.4220(19)
C014 C019 1.366(2)
C014 H014 0.9500
N1 C017 1.345(2)
N1 C019 1.3490(19)
N1 H1 0.8800
N3 C020 1.458(2)
N3 C021 1.4609(19)
C017 C018 1.363(2)
C017 H017 0.9500
C018 H018 0.9500
C019 H019 0.9500
C020 H02A 0.9800
C020 H02B 0.9800
C020 H02C 0.9800
C021 H02D 0.9800
C021 H02E 0.9800
C021 H02F 0.9800

loop_
_geom_torsion_atom_site_label_1
_geom_torsion_atom_site_label_2
_geom_torsion_atom_site_label_3
_geom_torsion_atom_site_label_4
_geom_torsion
C011 C004 C005 C001 -0.31(19)
N2 C004 C005 C001 179.75(10)
C008 C001 C005 C004 -0.08(18)
C007 C001 C005 C004 -179.56(10)
C011 C004 N2 O1 0.67(18)
C005 C004 N2 O1 -179.39(12)
C011 C004 N2 O2 -178.85(13)
C005 C004 N2 O2 1.09(18)
C005 C001 C007 O3 -172.60(11)
C008 C001 C007 O3 7.94(18)
C005 C001 C007 O4 7.90(17)
C008 C001 C007 O4 -171.57(12)
C005 C001 C008 C012 0.1(2)
C007 C001 C008 C012 179.54(13)
C005 C004 C011 C012 0.7(2)
N2 C004 C011 C012 -179.38(13)
C004 C011 C012 C008 -0.7(2)
C001 C008 C012 C011 0.3(2)
N3 C013 C014 C019 -177.19(12)
C018 C013 C014 C019 1.77(18)
C014 C013 N3 C020 -179.01(12)
C018 C013 N3 C020 2.09(18)
C014 C013 N3 C021 3.08(19)
C018 C013 N3 C021 -175.83(12)
C019 N1 C017 C018 0.19(19)
N1 C017 C018 C013 1.33(19)
N3 C013 C018 C017 176.73(12)
C014 C013 C018 C017 -2.24(18)
C017 N1 C019 C014 -0.7(2)
C013 C014 C019 N1 -0.4(2)
